data_1521141
loop_
_publ_author_name
'Hemmersbach, S.'
'Zibrowius, B.'
'Ruschewitz, U.'

_publ_section_title
;
 Na2 C2 und K2 C2: Synthese, Kristallstruktur und spektroskopische
 Eigenschaften
;
_journal_name_full 'Zeitschrift fuer Anorganische und Allgemeine Chemie'
_journal_page_first 1440
_journal_page_last 1446
_journal_volume 625
_journal_year 1999
_chemical_formula_sum 'C2 K2'
_chemical_name_systematic 'K2 C2'
_space_group_IT_number 142
_symmetry_space_group_name_Hall '-I 4bd 2c'
_symmetry_space_group_name_H-M 'I 41/a c d :2'
_cell_angle_alpha 90
_cell_angle_beta 90
_cell_angle_gamma 90
_cell_formula_units_Z 8
_cell_length_a 7.569
_cell_length_b 7.569
_cell_length_c 14.521
_cell_volume 831.905
_citation_journal_id_ASTM ZAACAB
_cod_data_source_file Hemmersbach_ZAACAB_1999_802.cif
_cod_data_source_block C2K2
_cod_original_cell_volume 831.9045
_cod_database_code 1521141

loop_
_symmetry_equiv_pos_as_xyz
x,y,z
-y+1/4,x+3/4,z+1/4
-x+1/2,-y,z+1/2
y+1/4,-x+1/4,z+3/4
x,-y,-z+1/2
y+1/4,x+3/4,-z+3/4
-x+1/2,y,-z
-y+1/4,-x+1/4,-z+1/4
-x,-y,-z
y-1/4,-x-3/4,-z-1/4
x-1/2,y,-z-1/2
-y-1/4,x-1/4,-z-3/4
-x,y,z-1/2
-y-1/4,-x-3/4,z-3/4
x-1/2,-y,z
y-1/4,x-1/4,z-1/4
x+1/2,y+1/2,z+1/2
-y+3/4,x+5/4,z+3/4
-x+1,-y+1/2,z+1
y+3/4,-x+3/4,z+5/4
x+1/2,-y+1/2,-z+1
y+3/4,x+5/4,-z+5/4
-x+1,y+1/2,-z+1/2
-y+3/4,-x+3/4,-z+3/4
-x+1/2,-y+1/2,-z+1/2
y+1/4,-x-1/4,-z+1/4
x,y+1/2,-z
-y+1/4,x+1/4,-z-1/4
-x+1/2,y+1/2,z
-y+1/4,-x-1/4,z-1/4
x,-y+1/2,z+1/2
y+1/4,x+1/4,z+1/4

loop_
_atom_site_label
_atom_site_type_symbol
_atom_site_fract_x
_atom_site_fract_y
_atom_site_fract_z
_atom_site_occupancy
_atom_site_U_iso_or_equiv
C1 C 0.0557 0.3057 0.125 1 0.0
K1 K 0.1915 0 0.25 1 0.0
